data_4108556
loop_
_publ_author_name
'Qin Liu'
'St\'ephane Perreault'
'Tomislav Rovis'

_publ_section_title
;
 Catalytic Asymmetric Intermolecular Stetter Reaction of Glyoxamides with
 Alkylidenemalonates
;
_journal_name_full 'Journal of the American Chemical Society'
_journal_page_first 14066
_journal_page_last 14067
_journal_paper_doi 10.1021/ja805680z
_journal_volume 130
_journal_year 2008
_chemical_absolute_configuration unk
_chemical_formula_sum 'C12 H19 N O7'
_chemical_formula_weight 289.28
_chemical_name_systematic
; 
 ? 
;
_space_group_IT_number 19
_symmetry_cell_setting orthorhombic
_symmetry_space_group_name_Hall 'P 2ac 2ab'
_symmetry_space_group_name_H-M 'P 21 21 21'
_atom_sites_solution_hydrogens geom
_atom_sites_solution_primary direct
_atom_sites_solution_secondary difmap
_audit_creation_method SHELXL-97
_cell_angle_alpha 90.00
_cell_angle_beta 90.00
_cell_angle_gamma 90.00
_cell_formula_units_Z 4
_cell_length_a 8.9755(4)
_cell_length_b 10.0418(4)
_cell_length_c 15.1088(7)
_cell_measurement_reflns_used 9157
_cell_measurement_temperature 296(2)
_cell_measurement_theta_max 35.04
_cell_measurement_theta_min 2.43
_cell_volume 1361.76(10)
_computing_structure_refinement 'SHELXL-97 (Sheldrick, 1997)'
_computing_structure_solution 'SHELXS-97 (Sheldrick, 1990)'
_diffrn_ambient_temperature 296(2)
_diffrn_measured_fraction_theta_full 1.000
_diffrn_measured_fraction_theta_max 1.000
_diffrn_radiation_monochromator graphite
_diffrn_radiation_source 'fine-focus sealed tube'
_diffrn_radiation_type MoK\a
_diffrn_radiation_wavelength 0.71073
_diffrn_reflns_av_R_equivalents 0.0336
_diffrn_reflns_av_sigmaI/netI 0.0163
_diffrn_reflns_limit_h_max 13
_diffrn_reflns_limit_h_min -12
_diffrn_reflns_limit_k_max 14
_diffrn_reflns_limit_k_min -15
_diffrn_reflns_limit_l_max 17
_diffrn_reflns_limit_l_min -23
_diffrn_reflns_number 41571
_diffrn_reflns_theta_full 33.14
_diffrn_reflns_theta_max 33.14
_diffrn_reflns_theta_min 2.44
_exptl_absorpt_coefficient_mu 0.117
_exptl_absorpt_correction_T_max 0.9733
_exptl_absorpt_correction_T_min 0.9170
_exptl_absorpt_correction_type multi-scan
_exptl_absorpt_process_details 'SADABS, Sheldrick, 1997'
_exptl_crystal_colour colorless
_exptl_crystal_density_diffrn 1.411
_exptl_crystal_description irregular
_exptl_crystal_F_000 616
_exptl_crystal_size_max 0.76
_exptl_crystal_size_mid 0.54
_exptl_crystal_size_min 0.23
_refine_diff_density_max 0.292
_refine_diff_density_min -0.215
_refine_diff_density_rms 0.043
_refine_ls_abs_structure_details 'Flack H D (1983), Acta Cryst. A39, 876-881'
_refine_ls_abs_structure_Flack -10(10)
_refine_ls_extinction_method none
_refine_ls_goodness_of_fit_ref 1.037
_refine_ls_hydrogen_treatment mixed
_refine_ls_matrix_type full
_refine_ls_number_parameters 191
_refine_ls_number_reflns 2931
_refine_ls_number_restraints 0
_refine_ls_restrained_S_all 1.037
_refine_ls_R_factor_all 0.0329
_refine_ls_R_factor_gt 0.0292
_refine_ls_shift/su_max 0.000
_refine_ls_shift/su_mean 0.000
_refine_ls_structure_factor_coef Fsqd
_refine_ls_weighting_details 'calc w=1/[\s^2^(Fo^2^)+(0.0492P)^2^+0.1423P] where P=(Fo^2^+2Fc^2^)/3'
_refine_ls_weighting_scheme calc
_refine_ls_wR_factor_gt 0.0766
_refine_ls_wR_factor_ref 0.0791
_reflns_number_gt 2727
_reflns_number_total 2931
_reflns_threshold_expression >2sigma(I)
_cod_data_source_file ja805680z_si_002.cif
_cod_data_source_block rovis33_0m
_cod_database_code 4108556

loop_
_symmetry_equiv_pos_as_xyz
'x, y, z'
'-x+1/2, -y, z+1/2'
'-x, y+1/2, -z+1/2'
'x+1/2, -y+1/2, -z'

loop_
_atom_site_label
_atom_site_type_symbol
_atom_site_fract_x
_atom_site_fract_y
_atom_site_fract_z
_atom_site_U_iso_or_equiv
_atom_site_adp_type
_atom_site_occupancy
_atom_site_symmetry_multiplicity
_atom_site_calc_flag
_atom_site_refinement_flags
C1 C 0.92153(15) 0.94594(12) 0.19235(9) 0.0224(2) Uani 1 1 d .
H1A H 1.0009 0.9756 0.2312 0.027 Uiso 1 1 calc R
H1B H 0.9355 0.9880 0.1351 0.027 Uiso 1 1 calc R
C2 C 0.92931(13) 0.79543(11) 0.18190(7) 0.0174(2) Uani 1 1 d .
H2A H 1.0236 0.7706 0.1552 0.021 Uiso 1 1 calc R
H2B H 0.9228 0.7532 0.2395 0.021 Uiso 1 1 calc R
C3 C 0.66224(14) 0.94420(12) 0.17129(8) 0.0187(2) Uani 1 1 d .
H3A H 0.6739 0.9867 0.1140 0.022 Uiso 1 1 calc R
H3B H 0.5679 0.9729 0.1961 0.022 Uiso 1 1 calc R
C4 C 0.66027(12) 0.79415(11) 0.15929(7) 0.01609(19) Uani 1 1 d .
H4A H 0.6395 0.7512 0.2154 0.019 Uiso 1 1 calc R
H4B H 0.5826 0.7694 0.1178 0.019 Uiso 1 1 calc R
C5 C 0.83196(12) 0.66884(10) 0.05683(6) 0.01363(18) Uani 1 1 d .
C6 C 0.69979(12) 0.60657(10) 0.00798(6) 0.01400(18) Uani 1 1 d .
H6A H 0.6111 0.6629 0.0134 0.017 Uiso 1 1 calc R
C7 C 0.66674(12) 0.46336(10) 0.04080(7) 0.01331(17) Uani 1 1 d .
H7 H 0.5640 0.4411 0.0246 0.016 Uiso 1 1 calc R
C8 C 0.77195(12) 0.38031(10) -0.01724(6) 0.01285(17) Uani 1 1 d .
H8 H 0.8688 0.3701 0.0119 0.015 Uiso 1 1 calc R
C9 C 0.78767(13) 0.46530(11) -0.09937(7) 0.01523(18) Uani 1 1 d .
C10 C 0.68422(15) 0.44318(11) 0.14011(7) 0.0195(2) Uani 1 1 d .
H10A H 0.6138 0.5002 0.1708 0.023 Uiso 1 1 calc R
H10B H 0.7837 0.4703 0.1575 0.023 Uiso 1 1 calc R
C11 C 0.65896(17) 0.29945(12) 0.16906(8) 0.0251(3) Uani 1 1 d .
H11A H 0.7335 0.2434 0.1428 0.038 Uiso 1 1 calc R
H11B H 0.5620 0.2708 0.1502 0.038 Uiso 1 1 calc R
H11C H 0.6655 0.2937 0.2324 0.038 Uiso 1 1 calc R
C12 C 0.71201(12) 0.24523(10) -0.04520(6) 0.01441(18) Uani 1 1 d .
H1 H 0.646(3) -0.101(2) -0.0793(14) 0.048(6) Uiso 1 1 d .
H2 H 0.730(2) -0.056(2) -0.1549(14) 0.037(5) Uiso 1 1 d .
N1 N 0.80604(10) 0.75020(9) 0.12571(6) 0.01421(16) Uani 1 1 d .
O1 O 0.78086(10) 0.98502(9) 0.22839(6) 0.02214(18) Uani 1 1 d .
O2 O 0.95906(9) 0.63618(8) 0.03287(5) 0.01700(16) Uani 1 1 d .
O3 O 0.74144(10) 0.59121(8) -0.08362(5) 0.01697(16) Uani 1 1 d .
O4 O 0.82967(12) 0.43138(9) -0.17136(5) 0.02291(18) Uani 1 1 d .
O5 O 0.59033(10) 0.23171(9) -0.07874(6) 0.02119(17) Uani 1 1 d .
O6 O 0.80747(10) 0.14814(8) -0.03088(6) 0.02251(18) Uani 1 1 d .
H6 H 0.7763 0.0794 -0.0535 0.034 Uiso 1 1 calc R
O7 O 0.73741(11) -0.07885(8) -0.09853(6) 0.02008(17) Uani 1 1 d .

loop_
_atom_site_aniso_label
_atom_site_aniso_U_11
_atom_site_aniso_U_22
_atom_site_aniso_U_33
_atom_site_aniso_U_23
_atom_site_aniso_U_13
_atom_site_aniso_U_12
C1 0.0209(5) 0.0176(5) 0.0287(5) -0.0072(4) -0.0013(4) -0.0017(4)
C2 0.0170(4) 0.0162(5) 0.0189(4) -0.0038(4) -0.0036(4) 0.0010(4)
C3 0.0206(5) 0.0162(5) 0.0195(4) -0.0027(4) -0.0021(4) 0.0040(4)
C4 0.0156(4) 0.0155(5) 0.0172(4) -0.0012(3) 0.0017(4) 0.0005(4)
C5 0.0171(4) 0.0099(4) 0.0138(4) 0.0016(3) 0.0003(3) -0.0007(3)
C6 0.0164(4) 0.0126(4) 0.0130(4) -0.0007(3) -0.0006(3) 0.0006(4)
C7 0.0151(4) 0.0121(4) 0.0128(4) -0.0006(3) 0.0017(3) -0.0011(3)
C8 0.0139(4) 0.0113(4) 0.0133(4) -0.0004(3) 0.0002(3) -0.0013(3)
C9 0.0159(4) 0.0152(4) 0.0146(4) 0.0002(3) 0.0004(3) -0.0027(4)
C10 0.0320(6) 0.0140(4) 0.0127(4) -0.0001(3) 0.0024(4) -0.0051(4)
C11 0.0402(7) 0.0166(5) 0.0185(5) 0.0029(4) 0.0043(5) -0.0054(5)
C12 0.0159(4) 0.0134(4) 0.0139(4) -0.0011(3) 0.0023(3) -0.0017(4)
N1 0.0142(4) 0.0124(4) 0.0160(4) -0.0016(3) 0.0000(3) -0.0003(3)
O1 0.0234(4) 0.0192(4) 0.0238(4) -0.0085(3) -0.0029(3) 0.0027(3)
O2 0.0163(3) 0.0153(4) 0.0194(3) -0.0012(3) 0.0016(3) 0.0009(3)
O3 0.0243(4) 0.0145(3) 0.0121(3) 0.0012(3) 0.0000(3) 0.0005(3)
O4 0.0303(5) 0.0232(4) 0.0152(3) -0.0029(3) 0.0065(3) -0.0034(4)
O5 0.0163(4) 0.0199(4) 0.0274(4) -0.0055(3) -0.0029(3) -0.0013(3)
O6 0.0215(4) 0.0131(4) 0.0329(4) -0.0051(3) -0.0068(3) 0.0017(3)
O7 0.0225(4) 0.0157(4) 0.0220(4) -0.0013(3) 0.0006(3) -0.0024(3)

loop_
_atom_type_symbol
_atom_type_description
_atom_type_scat_dispersion_real
_atom_type_scat_dispersion_imag
_atom_type_scat_source
C C 0.0033 0.0000 'International Tables Vol C Tables 4.2.6.8 and 6.1.1.4'
H H 0.0000 0.0000 'International Tables Vol C Tables 4.2.6.8 and 6.1.1.4'
N N 0.0061 0.0000 'International Tables Vol C Tables 4.2.6.8 and 6.1.1.4'
O O 0.0106 0.0000 'International Tables Vol C Tables 4.2.6.8 and 6.1.1.4'

loop_
_geom_angle_atom_site_label_1
_geom_angle_atom_site_label_2
_geom_angle_atom_site_label_3
_geom_angle
O1 C1 C2 110.66(10)
N1 C2 C1 109.46(10)
O1 C3 C4 111.42(10)
N1 C4 C3 109.19(10)
O2 C5 N1 123.09(10)
O2 C5 C6 117.64(9)
N1 C5 C6 119.19(9)
O3 C6 C5 107.79(9)
O3 C6 C7 104.92(8)
C5 C6 C7 111.90(8)
C10 C7 C8 115.30(9)
C10 C7 C6 114.78(8)
C8 C7 C6 101.75(8)
C9 C8 C12 107.99(8)
C9 C8 C7 102.68(8)
C12 C8 C7 115.22(8)
O4 C9 O3 121.42(10)
O4 C9 C8 127.77(10)
O3 C9 C8 110.77(8)
C7 C10 C11 113.16(9)
O5 C12 O6 124.94(10)
O5 C12 C8 122.38(10)
O6 C12 C8 112.66(9)
C5 N1 C2 120.40(9)
C5 N1 C4 127.14(9)
C2 N1 C4 112.23(8)
C1 O1 C3 110.42(9)
C9 O3 C6 110.40(8)

loop_
_geom_bond_atom_site_label_1
_geom_bond_atom_site_label_2
_geom_bond_distance
C1 O1 1.4299(16)
C1 C2 1.5212(17)
C2 N1 1.4667(14)
C3 O1 1.4304(15)
C3 C4 1.5178(16)
C4 N1 1.4710(14)
C5 O2 1.2409(13)
C5 N1 1.3434(13)
C5 C6 1.5308(15)
C6 O3 1.4418(12)
C6 C7 1.5499(14)
C7 C10 1.5223(15)
C7 C8 1.5351(14)
C8 C9 1.5126(14)
C8 C12 1.5191(14)
C9 O4 1.2005(13)
C9 O3 1.3518(13)
C10 C11 1.5251(16)
C12 O5 1.2116(14)
C12 O6 1.3158(14)
